data_4114824
loop_
_publ_author_name
'Melanie J. Moses'
'James Fettinger'
'Bryan Eichhorn'

_publ_section_title
;
 Charged Molecular Alloys: Synthesis and Characterization of the Binary
 Anions Pd7As164- and Pd2As144-
;
_journal_name_full 'Journal of the American Chemical Society'
_journal_page_first 5944
_journal_page_last 5945
_journal_paper_doi 10.1021/ja025627r
_journal_volume 124
_journal_year 2002
_chemical_formula_sum 'C82 H184 As14 K4 N18 O24 Pd2'
_chemical_formula_weight 3224.55
_chemical_name_systematic
;
  ?
;
_space_group_IT_number 15
_symmetry_cell_setting monoclinic
_symmetry_space_group_name_Hall '-C 2yc'
_symmetry_space_group_name_H-M 'C 1 2/c 1'
_atom_sites_solution_hydrogens geom
_atom_sites_solution_primary direct
_atom_sites_solution_secondary difmap
_audit_creation_method SHELXL-97
_cell_angle_alpha 90.00
_cell_angle_beta 90.8170(10)
_cell_angle_gamma 90.00
_cell_formula_units_Z 4
_cell_length_a 15.9132(10)
_cell_length_b 23.7330(14)
_cell_length_c 34.141(2)
_cell_measurement_temperature 193(2)
_cell_volume 12892.7(13)
_computing_cell_refinement 'Bruker SMART'
_computing_data_collection 'Bruker SMART'
_computing_data_reduction 'Bruker SAINT'
_computing_molecular_graphics 'Bruker SHELXTL'
_computing_publication_material 'Bruker SHELXTL'
_computing_structure_refinement 'SHELXL-97 (Sheldrick, 1997)'
_computing_structure_solution 'SHELXS-97 (Sheldrick, 1990)'
_diffrn_ambient_temperature 193(2)
_diffrn_measured_fraction_theta_full 0.999
_diffrn_measured_fraction_theta_max 0.999
_diffrn_measurement_device_type 'CCD area detector'
_diffrn_measurement_method 'phi and omega scans'
_diffrn_radiation_monochromator graphite
_diffrn_radiation_source 'fine-focus sealed tube'
_diffrn_radiation_type MoK\a
_diffrn_radiation_wavelength 0.71073
_diffrn_reflns_av_R_equivalents 0.0620
_diffrn_reflns_av_sigmaI/netI 0.0432
_diffrn_reflns_limit_h_max 20
_diffrn_reflns_limit_h_min -20
_diffrn_reflns_limit_k_max 30
_diffrn_reflns_limit_k_min -30
_diffrn_reflns_limit_l_max 44
_diffrn_reflns_limit_l_min -44
_diffrn_reflns_number 100115
_diffrn_reflns_theta_full 27.50
_diffrn_reflns_theta_max 27.50
_diffrn_reflns_theta_min 1.54
_diffrn_standards_decay_% 0
_exptl_absorpt_coefficient_mu 4.039
_exptl_absorpt_correction_type 'empirical, SADABS'
_exptl_crystal_colour Black
_exptl_crystal_density_diffrn 1.661
_exptl_crystal_density_meas 0
_exptl_crystal_description Block
_exptl_crystal_F_000 6496
_exptl_crystal_size_max 0.573
_exptl_crystal_size_mid 0.396
_exptl_crystal_size_min 0.277
_refine_diff_density_max 1.010
_refine_diff_density_min -1.673
_refine_diff_density_rms 0.108
_refine_ls_extinction_method none
_refine_ls_goodness_of_fit_ref 1.051
_refine_ls_hydrogen_treatment mixed
_refine_ls_matrix_type full
_refine_ls_number_parameters 656
_refine_ls_number_reflns 14810
_refine_ls_number_restraints 15
_refine_ls_restrained_S_all 1.055
_refine_ls_R_factor_all 0.0753
_refine_ls_R_factor_gt 0.0431
_refine_ls_shift/su_max 0.001
_refine_ls_shift/su_mean 0.000
_refine_ls_structure_factor_coef Fsqd
_refine_ls_weighting_details 'calc w=1/[\s^2^(Fo^2^)+(0.0502P)^2^+34.5632P] where P=(Fo^2^+2Fc^2^)/3'
_refine_ls_weighting_scheme calc
_refine_ls_wR_factor_gt 0.1051
_refine_ls_wR_factor_ref 0.1147
_reflns_number_gt 10255
_reflns_number_total 14810
_reflns_threshold_expression >2sigma(I)
_cod_data_source_file ja025627r_2.cif
_cod_data_source_block '[Pd2As14][K(2,2,2-crypt)]4*5en'
_cod_original_cell_volume 12892.8(14)
_cod_database_code 4114824

loop_
_symmetry_equiv_pos_as_xyz
'x, y, z'
'-x, y, -z+1/2'
'x+1/2, y+1/2, z'
'-x+1/2, y+1/2, -z+1/2'
'-x, -y, -z'
'x, -y, z-1/2'
'-x+1/2, -y+1/2, -z'
'x+1/2, -y+1/2, z-1/2'

loop_
_atom_site_label
_atom_site_type_symbol
_atom_site_fract_x
_atom_site_fract_y
_atom_site_fract_z
_atom_site_U_iso_or_equiv
_atom_site_adp_type
_atom_site_occupancy
_atom_site_symmetry_multiplicity
_atom_site_calc_flag
_atom_site_refinement_flags
_atom_site_disorder_assembly
_atom_site_disorder_group
Pd1 Pd 0.085296(17) 0.370268(13) 0.250650(9) 0.02651(8) Uani 1 1 d . . .
As1 As 0.07913(3) 0.435716(18) 0.307281(13) 0.03369(11) Uani 1 1 d . . .
As2 As 0.00371(4) 0.36953(2) 0.404523(14) 0.04762(13) Uani 1 1 d . . .
As3 As 0.11616(3) 0.37033(2) 0.360129(13) 0.03896(12) Uani 1 1 d . . .
As4 As 0.08025(3) 0.305274(18) 0.307368(12) 0.02978(10) Uani 1 1 d . . .
As5 As -0.07100(2) 0.304660(18) 0.305277(12) 0.03002(10) Uani 1 1 d . . .
As6 As -0.10855(3) 0.36846(2) 0.358335(14) 0.04236(12) Uani 1 1 d . . .
As7 As -0.07317(3) 0.434639(19) 0.306191(13) 0.03558(11) Uani 1 1 d . . .
K11 K 0.5000 0.51380(5) 0.2500 0.0275(3) Uani 1 2 d S . .
N11 N 0.4405(2) 0.51885(15) 0.16632(10) 0.0354(8) Uani 1 1 d . . .
C11 C 0.5147(3) 0.5091(2) 0.14221(13) 0.0458(12) Uani 1 1 d . . .
H11A H 0.5490 0.5439 0.1417 0.055 Uiso 1 1 calc R . .
H11B H 0.4961 0.5009 0.1150 0.055 Uiso 1 1 calc R . .
C12 C 0.5689(3) 0.4610(2) 0.15692(14) 0.0469(12) Uani 1 1 d . . .
H12A H 0.5335 0.4274 0.1615 0.056 Uiso 1 1 calc R . .
H12B H 0.6111 0.4512 0.1370 0.056 Uiso 1 1 calc R . .
O12 O 0.60960(18) 0.47659(13) 0.19178(9) 0.0393(7) Uani 1 1 d . . .
C13 C 0.6648(3) 0.4330(2) 0.20587(15) 0.0491(13) Uani 1 1 d . . .
H13A H 0.7073 0.4244 0.1858 0.059 Uiso 1 1 calc R . .
H13B H 0.6322 0.3982 0.2108 0.059 Uiso 1 1 calc R . .
O20 O 0.35302(18) 0.45616(13) 0.22668(9) 0.0411(7) Uani 1 1 d . . .
C20 C 0.2929(3) 0.4514(2) 0.25750(15) 0.0495(13) Uani 1 1 d . . .
H20A H 0.2489 0.4238 0.2499 0.059 Uiso 1 1 calc R . .
H20B H 0.2654 0.4883 0.2617 0.059 Uiso 1 1 calc R . .
C21 C 0.3130(3) 0.4706(2) 0.19072(15) 0.0447(11) Uani 1 1 d . . .
H21A H 0.2834 0.5070 0.1935 0.054 Uiso 1 1 calc R . .
H21B H 0.2709 0.4415 0.1836 0.054 Uiso 1 1 calc R . .
C22 C 0.3772(3) 0.4750(2) 0.15905(14) 0.0421(11) Uani 1 1 d . . .
H22A H 0.4059 0.4382 0.1564 0.051 Uiso 1 1 calc R . .
H22B H 0.3480 0.4831 0.1339 0.051 Uiso 1 1 calc R . .
O26 O 0.4304(2) 0.61431(12) 0.22078(9) 0.0440(8) Uani 1 1 d . . .
C26 C 0.4551(3) 0.66135(19) 0.24516(16) 0.0519(13) Uani 1 1 d . . .
H26A H 0.4228 0.6602 0.2697 0.062 Uiso 1 1 calc R . .
H26B H 0.4407 0.6969 0.2314 0.062 Uiso 1 1 calc R . .
C27 C 0.4479(3) 0.6220(2) 0.18042(15) 0.0485(12) Uani 1 1 d . . .
H27A H 0.5093 0.6206 0.1762 0.058 Uiso 1 1 calc R . .
H27B H 0.4267 0.6591 0.1714 0.058 Uiso 1 1 calc R . .
C28 C 0.4047(3) 0.5752(2) 0.15810(14) 0.0468(12) Uani 1 1 d . . .
H28A H 0.3444 0.5749 0.1649 0.056 Uiso 1 1 calc R . .
H28B H 0.4086 0.5829 0.1297 0.056 Uiso 1 1 calc R . .
K31 K 0.5000 0.22322(5) 0.2500 0.0295(3) Uani 1 2 d S . .
C31 C 0.2655(3) 0.2367(2) 0.24466(14) 0.0442(11) Uani 1 1 d . . .
H31A H 0.2084 0.2454 0.2541 0.053 Uiso 1 1 calc R . .
H31B H 0.2614 0.2028 0.2279 0.053 Uiso 1 1 calc R . .
N32 N 0.6794(2) 0.22415(17) 0.22133(11) 0.0396(9) Uani 1 1 d . . .
O32 O 0.37292(18) 0.26998(13) 0.20194(9) 0.0407(7) Uani 1 1 d . . .
C32 C 0.2958(3) 0.2850(2) 0.22050(16) 0.0493(12) Uani 1 1 d . . .
H32A H 0.2528 0.2947 0.2003 0.059 Uiso 1 1 calc R . .
H32B H 0.3049 0.3184 0.2374 0.059 Uiso 1 1 calc R . .
C33 C 0.4004(3) 0.3152(2) 0.17807(14) 0.0481(12) Uani 1 1 d . . .
H33A H 0.4144 0.3483 0.1946 0.058 Uiso 1 1 calc R . .
H33B H 0.3551 0.3262 0.1594 0.058 Uiso 1 1 calc R . .
O34 O 0.54434(18) 0.28792(13) 0.18247(9) 0.0408(7) Uani 1 1 d . . .
C34 C 0.4760(3) 0.2971(2) 0.15617(14) 0.0452(12) Uani 1 1 d . . .
H34A H 0.4634 0.2619 0.1417 0.054 Uiso 1 1 calc R . .
H34B H 0.4912 0.3264 0.1369 0.054 Uiso 1 1 calc R . .
C35 C 0.6171(3) 0.2702(2) 0.16215(15) 0.0511(13) Uani 1 1 d . . .
H35A H 0.6298 0.2974 0.1410 0.061 Uiso 1 1 calc R . .
H35B H 0.6069 0.2329 0.1500 0.061 Uiso 1 1 calc R . .
C36 C 0.6907(3) 0.2667(2) 0.19051(15) 0.0529(13) Uani 1 1 d . . .
H36A H 0.7421 0.2576 0.1758 0.063 Uiso 1 1 calc R . .
H36B H 0.6992 0.3040 0.2029 0.063 Uiso 1 1 calc R . .
C37 C 0.6996(3) 0.1682(2) 0.20554(16) 0.0550(14) Uani 1 1 d . . .
H37A H 0.7614 0.1650 0.2034 0.066 Uiso 1 1 calc R . .
H37B H 0.6752 0.1652 0.1788 0.066 Uiso 1 1 calc R . .
O38 O 0.5799(2) 0.12175(13) 0.23110(10) 0.0496(8) Uani 1 1 d . . .
C38 C 0.6684(4) 0.1199(2) 0.22952(17) 0.0580(15) Uani 1 1 d . . .
H38A H 0.6864 0.0839 0.2177 0.070 Uiso 1 1 calc R . .
H38B H 0.6926 0.1221 0.2564 0.070 Uiso 1 1 calc R . .
C39 C 0.5462(4) 0.07450(19) 0.25178(17) 0.0595(15) Uani 1 1 d . . .
H39A H 0.5632 0.0766 0.2798 0.071 Uiso 1 1 calc R . .
H39B H 0.5689 0.0391 0.2408 0.071 Uiso 1 1 calc R . .
K51 K 0.19718(6) 0.11929(4) 0.04102(3) 0.0360(2) Uani 1 1 d . . .
C51 C 0.3665(3) 0.1583(2) 0.11375(16) 0.0554(14) Uani 1 1 d . . .
H51A H 0.4071 0.1504 0.1353 0.067 Uiso 1 1 calc R . .
H51B H 0.3423 0.1961 0.1184 0.067 Uiso 1 1 calc R . .
N51 N 0.2986(3) 0.11639(16) 0.11512(11) 0.0441(9) Uani 1 1 d . . .
C52 C 0.4130(3) 0.1592(2) 0.07552(17) 0.0552(14) Uani 1 1 d . . .
H52A H 0.4613 0.1854 0.0775 0.066 Uiso 1 1 calc R . .
H52B H 0.4349 0.1211 0.0697 0.066 Uiso 1 1 calc R . .
N52 N 0.0957(3) 0.12167(16) -0.03376(11) 0.0427(9) Uani 1 1 d . . .
O52 O 0.35796(19) 0.17681(13) 0.04501(10) 0.0449(8) Uani 1 1 d . . .
C53 C 0.3984(3) 0.1748(2) 0.00787(17) 0.0561(14) Uani 1 1 d . . .
H53A H 0.4140 0.1354 0.0017 0.067 Uiso 1 1 calc R . .
H53B H 0.4504 0.1977 0.0088 0.067 Uiso 1 1 calc R . .
C54 C 0.3406(3) 0.1969(2) -0.02287(16) 0.0545(14) Uani 1 1 d . . .
H54A H 0.3224 0.2354 -0.0159 0.065 Uiso 1 1 calc R . .
H54B H 0.3702 0.1989 -0.0481 0.065 Uiso 1 1 calc R . .
O54 O 0.2691(2) 0.16113(14) -0.02675(9) 0.0466(8) Uani 1 1 d . . .
C55 C 0.2183(4) 0.1747(2) -0.05993(14) 0.0537(14) Uani 1 1 d . . .
H55A H 0.2538 0.1780 -0.0834 0.064 Uiso 1 1 calc R . .
H55B H 0.1901 0.2114 -0.0558 0.064 Uiso 1 1 calc R . .
C56 C 0.1536(4) 0.1292(2) -0.06609(13) 0.0512(13) Uani 1 1 d . . .
H56A H 0.1205 0.1381 -0.0901 0.061 Uiso 1 1 calc R . .
H56B H 0.1831 0.0931 -0.0706 0.061 Uiso 1 1 calc R . .
C57 C 0.0505(4) 0.0686(2) -0.03825(15) 0.0582(14) Uani 1 1 d . . .
H57A H 0.0252 0.0671 -0.0649 0.070 Uiso 1 1 calc R . .
H57B H 0.0039 0.0678 -0.0193 0.070 Uiso 1 1 calc R . .
C58 C 0.1038(4) 0.0167(2) -0.03211(15) 0.0543(13) Uani 1 1 d . . .
H58A H 0.0704 -0.0175 -0.0383 0.065 Uiso 1 1 calc R . .
H58B H 0.1526 0.0178 -0.0497 0.065 Uiso 1 1 calc R . .
O58 O 0.1319(2) 0.01483(14) 0.00765(9) 0.0483(8) Uani 1 1 d . . .
C59 C 0.1897(4) -0.0298(2) 0.01424(16) 0.0572(14) Uani 1 1 d . . .
H59A H 0.2419 -0.0227 -0.0004 0.069 Uiso 1 1 calc R . .
H59B H 0.1651 -0.0657 0.0048 0.069 Uiso 1 1 calc R . .
C60 C 0.2096(4) -0.0339(2) 0.05691(17) 0.0642(16) Uani 1 1 d . . .
H60A H 0.1570 -0.0382 0.0718 0.077 Uiso 1 1 calc R . .
H60B H 0.2452 -0.0674 0.0620 0.077 Uiso 1 1 calc R . .
O60 O 0.2528(2) 0.01579(13) 0.06949(10) 0.0495(9) Uani 1 1 d . . .
C61 C 0.2738(4) 0.0133(2) 0.11032(16) 0.0649(16) Uani 1 1 d . . .
H61A H 0.2992 -0.0237 0.1167 0.078 Uiso 1 1 calc R . .
H61B H 0.2224 0.0178 0.1260 0.078 Uiso 1 1 calc R . .
C62 C 0.3350(4) 0.0598(2) 0.11993(17) 0.0609(16) Uani 1 1 d . . .
H62A H 0.3549 0.0553 0.1473 0.073 Uiso 1 1 calc R . .
H62B H 0.3843 0.0563 0.1027 0.073 Uiso 1 1 calc R . .
C63 C 0.2418(4) 0.1292(3) 0.14795(14) 0.0631(16) Uani 1 1 d . . .
H63A H 0.2081 0.0951 0.1537 0.076 Uiso 1 1 calc R . .
H63B H 0.2762 0.1379 0.1716 0.076 Uiso 1 1 calc R . .
C64 C 0.1840(4) 0.1767(3) 0.14035(15) 0.0605(15) Uani 1 1 d . . .
H64A H 0.1544 0.1867 0.1647 0.073 Uiso 1 1 calc R . .
H64B H 0.2162 0.2100 0.1317 0.073 Uiso 1 1 calc R . .
O64 O 0.1245(2) 0.16136(14) 0.11086(9) 0.0488(8) Uani 1 1 d . . .
C65 C 0.0655(4) 0.2061(2) 0.10450(14) 0.0530(14) Uani 1 1 d . . .
H65A H 0.0956 0.2407 0.0967 0.064 Uiso 1 1 calc R . .
H65B H 0.0355 0.2141 0.1291 0.064 Uiso 1 1 calc R . .
C66 C 0.0042(3) 0.1900(2) 0.07340(14) 0.0513(13) Uani 1 1 d . . .
H66A H -0.0243 0.1546 0.0808 0.062 Uiso 1 1 calc R . .
H66B H -0.0390 0.2198 0.0705 0.062 Uiso 1 1 calc R . .
O66 O 0.04627(19) 0.18243(14) 0.03688(9) 0.0438(8) Uani 1 1 d . . .
C67 C -0.0117(3) 0.1731(3) 0.00559(15) 0.0563(14) Uani 1 1 d . . .
H67A H -0.0519 0.2048 0.0038 0.068 Uiso 1 1 calc R . .
H67B H -0.0437 0.1380 0.0103 0.068 Uiso 1 1 calc R . .
C68 C 0.0360(3) 0.1682(2) -0.03197(15) 0.0543(13) Uani 1 1 d . . .
H68A H -0.0051 0.1639 -0.0538 0.065 Uiso 1 1 calc R . .
H68B H 0.0669 0.2038 -0.0362 0.065 Uiso 1 1 calc R . .
N71 N 0.5454(7) 0.0433(5) 0.1149(3) 0.133(4) Uiso 0.75 1 d P A 1
H71A H 0.5534 0.0066 0.1162 0.159 Uiso 0.75 1 calc PR A 1
H71B H 0.4952 0.0574 0.1189 0.159 Uiso 0.75 1 calc PR A 1
C71 C 0.6109(9) 0.0781(6) 0.1066(4) 0.171(5) Uiso 0.75 1 d P . .
H71C H 0.6205 0.1050 0.1284 0.205 Uiso 0.75 1 calc PR A 1
H71D H 0.5988 0.0997 0.0824 0.205 Uiso 0.75 1 calc PR A 1
N72 N 0.6955(6) -0.0116(5) 0.0829(3) 0.112(4) Uiso 0.75 1 d P . .
H72A H 0.6875 0.0084 0.0615 0.135 Uiso 0.75 1 calc PR A 2
H72B H 0.6981 -0.0486 0.0816 0.135 Uiso 0.75 1 calc PR A 2
C72 C 0.6894(12) 0.0405(8) 0.1012(6) 0.157(7) Uiso 0.75 1 d P A .
H72C H 0.7306 0.0648 0.0878 0.188 Uiso 0.75 1 calc PR . .
H72D H 0.7123 0.0345 0.1280 0.188 Uiso 0.75 1 calc PR . .
N71A N 0.5616(12) 0.0810(8) 0.1371(6) 0.065(5) Uiso 0.25 1 d P A 2
H71E H 0.5822 0.0753 0.1608 0.077 Uiso 0.25 1 calc PR A 2
H71F H 0.5078 0.0887 0.1337 0.077 Uiso 0.25 1 calc PR A 2
C71A C 0.6109(9) 0.0781(6) 0.1066(4) 0.171(5) Uiso 0.25 1 d P A 2
H71G H 0.6065 0.1147 0.0928 0.205 Uiso 0.25 1 calc PR A 2
H71H H 0.5867 0.0493 0.0888 0.205 Uiso 0.25 1 calc PR A 2
C72A C 0.6976(15) 0.0659(11) 0.1109(8) 0.056(6) Uiso 0.25 1 d P A 2
H72E H 0.7181 0.0737 0.1378 0.067 Uiso 0.25 1 calc PR A 2
H72F H 0.7314 0.0878 0.0921 0.067 Uiso 0.25 1 calc PR A 2
N72A N 0.7000(12) 0.0023(10) 0.1016(7) 0.056(5) Uiso 0.25 1 d P A 2
H72G H 0.6908 0.0388 0.1035 0.067 Uiso 0.25 1 calc PR A 2
H72H H 0.7146 -0.0171 0.1226 0.067 Uiso 0.25 1 calc PR A 2
N75 N -0.2897(12) 0.3098(8) 0.0655(6) 0.153(7) Uiso 0.25 1 d P B 1
H75A H -0.2449 0.3214 0.0786 0.183 Uiso 0.25 1 calc PR B 1
H75B H -0.3273 0.3343 0.0571 0.183 Uiso 0.25 1 calc PR B 1
C75 C -0.301(2) 0.2507(14) 0.0577(11) 0.237(16) Uiso 0.25 1 d PD B 1
H75C H -0.3582 0.2445 0.0682 0.284 Uiso 0.25 1 calc PR B 1
H75D H -0.3095 0.2509 0.0289 0.284 Uiso 0.25 1 calc PR B 1
C76 C -0.270(3) 0.2053(17) 0.0627(15) 0.55(7) Uiso 0.25 1 d PD B 1
H76A H -0.2827 0.1880 0.0883 0.654 Uiso 0.25 1 calc PR B 1
H76B H -0.2092 0.2038 0.0572 0.654 Uiso 0.25 1 calc PR B 1
N76 N -0.328(3) 0.1842(19) 0.0281(13) 0.183(17) Uiso 0.25 1 d PD B 1
H76C H -0.3622 0.2078 0.0162 0.220 Uiso 0.25 1 calc PR B 1
H76D H -0.3256 0.1487 0.0206 0.220 Uiso 0.25 1 calc PR B 1
N75A N -0.2897(12) 0.3098(8) 0.0655(6) 0.153(7) Uiso 0.25 1 d PD C 2
H75E H -0.2449 0.3214 0.0786 0.183 Uiso 0.25 1 calc PR C 2
H75F H -0.3273 0.3343 0.0571 0.183 Uiso 0.25 1 calc PR C 2
C75A C -0.301(2) 0.2507(14) 0.0577(11) 0.237(16) Uiso 0.25 1 d PD C 2
H75G H -0.3582 0.2445 0.0682 0.284 Uiso 0.25 1 calc PR C 2
H75H H -0.3095 0.2509 0.0289 0.284 Uiso 0.25 1 calc PR C 2
C76A C -0.270(3) 0.2053(17) 0.0627(15) 0.55(7) Uiso 0.25 1 d PD C 2
H76E H -0.2755 0.2020 0.0914 0.654 Uiso 0.25 1 calc PR C 2
H76F H -0.2102 0.2150 0.0590 0.654 Uiso 0.25 1 calc PR C 2
N76A N -0.268(4) 0.1502(18) 0.0530(19) 0.35(4) Uiso 0.25 1 d PD C 2
H76G H -0.3033 0.1369 0.0351 0.418 Uiso 0.25 1 calc PR C 2
H76H H -0.2318 0.1275 0.0646 0.418 Uiso 0.25 1 calc PR C 2
N77 N -0.160(2) 0.3436(16) 0.0102(12) 0.311(17) Uiso 0.35 1 d P D 3
H77A H -0.1158 0.3587 0.0217 0.374 Uiso 0.35 1 calc PR D 3
H77B H -0.1784 0.3566 -0.0125 0.374 Uiso 0.35 1 calc PR D 3
C77 C -0.205(2) 0.2955(15) 0.0293(10) 0.208(13) Uiso 0.35 1 d P D 3
H77C H -0.2621 0.3121 0.0281 0.249 Uiso 0.35 1 calc PR D 3
H77D H -0.2044 0.2696 0.0066 0.249 Uiso 0.35 1 calc PR D 3
C78 C -0.219(2) 0.2593(17) 0.0548(11) 0.250(17) Uiso 0.35 1 d PD D 3
H78A H -0.2212 0.2264 0.0370 0.300 Uiso 0.35 1 calc PR D 3
H78B H -0.2794 0.2687 0.0584 0.300 Uiso 0.35 1 calc PR D 3
N78 N -0.2041(14) 0.2187(9) 0.1020(7) 0.127(8) Uiso 0.35 1 d PD D 3
H78C H -0.1625 0.2275 0.1182 0.152 Uiso 0.35 1 calc PR D 3
H78D H -0.2385 0.1910 0.1078 0.152 Uiso 0.35 1 calc PR D 3
N77A N -0.160(2) 0.3436(16) 0.0102(12) 0.311(17) Uiso 0.15 1 d PD E 4
H77E H -0.1158 0.3587 0.0217 0.374 Uiso 0.15 1 calc PR E 4
H77F H -0.1784 0.3566 -0.0125 0.374 Uiso 0.15 1 calc PR E 4
C77A C -0.205(2) 0.2955(15) 0.0293(10) 0.208(13) Uiso 0.15 1 d PD E 4
H77G H -0.2621 0.3121 0.0281 0.249 Uiso 0.15 1 calc PR E 4
H77H H -0.2044 0.2696 0.0066 0.249 Uiso 0.15 1 calc PR E 4
C78A C -0.219(2) 0.2593(17) 0.0548(11) 0.250(17) Uiso 0.15 1 d PD E 4
H78E H -0.1615 0.2591 0.0658 0.300 Uiso 0.15 1 calc PR E 4
H78F H -0.2495 0.2853 0.0724 0.300 Uiso 0.15 1 calc PR E 4
N78A N -0.239(2) 0.2209(16) 0.0697(11) 0.068(9) Uiso 0.15 1 d PD E 4
H78G H -0.2626 0.1933 0.0562 0.081 Uiso 0.15 1 calc PR E 4
H78H H -0.2319 0.2176 0.0952 0.081 Uiso 0.15 1 calc PR E 4
C81 C 0.5425(16) 0.9873(10) -0.0088(7) 0.093(6) Uiso 0.25 1 d P . 1
H81A H 0.5283 0.9530 -0.0240 0.112 Uiso 0.25 1 calc PR . 1
H81B H 0.5663 1.0151 -0.0272 0.112 Uiso 0.25 1 calc PR . 1
N81 N 0.6090(14) 0.9723(9) 0.0214(7) 0.077(6) Uiso 0.25 1 d P F 1
H81C H 0.5994 0.9778 0.0465 0.092 Uiso 0.25 1 calc PR F 1
H81D H 0.6573 0.9581 0.0140 0.092 Uiso 0.25 1 calc PR F 1
C81A C 0.5425(16) 0.9873(10) -0.0088(7) 0.093(6) Uiso 0.20 1 d P . 2
H81E H 0.5726 0.9656 0.0118 0.112 Uiso 0.20 1 calc PR . 2
H81F H 0.5283 0.9612 -0.0305 0.112 Uiso 0.20 1 calc PR . 2
N81A N 0.409(2) 0.9727(17) 0.0217(11) 0.079(11) Uiso 0.20 1 d P . 2
H81G H 0.4243 0.9372 0.0200 0.095 Uiso 0.20 1 calc PR . 2
H81H H 0.3599 0.9812 0.0321 0.095 Uiso 0.20 1 calc PR . 2
C82 C 0.5336(15) 1.0139(10) 0.0060(7) 0.131(7) Uiso 0.20 1 d P . 3
H82A H 0.5207 1.0546 0.0082 0.157 Uiso 0.20 1 calc PR . 3
H82B H 0.5523 1.0000 0.0320 0.157 Uiso 0.20 1 calc PR . 3
N82 N 0.413(3) 0.993(2) 0.0174(14) 0.093(14) Uiso 0.20 1 d P . 3
H82C H 0.4232 1.0145 0.0381 0.112 Uiso 0.20 1 calc PR . 3
H82D H 0.3634 0.9777 0.0140 0.112 Uiso 0.20 1 calc PR . 3
C82A C 0.5336(15) 1.0139(10) 0.0060(7) 0.131(7) Uiso 0.15 1 d P . 4
H82E H 0.5438 1.0515 -0.0056 0.157 Uiso 0.15 1 calc PR . 4
H82F H 0.5850 0.9919 0.0120 0.157 Uiso 0.15 1 calc PR . 4
N82A N 0.4467(18) 1.0071(12) 0.0389(9) 0.049(7) Uiso 0.15 1 d P G 4
H82G H 0.4012 0.9886 0.0314 0.059 Uiso 0.15 1 calc PR G 4
H82H H 0.4496 1.0222 0.0624 0.059 Uiso 0.15 1 calc PR G 4
C82B C 0.5336(15) 1.0139(10) 0.0060(7) 0.131(7) Uiso 0.20 1 d P . 5
H82I H 0.5752 0.9831 0.0084 0.157 Uiso 0.20 1 calc PR . 5
H82J H 0.5184 1.0228 0.0334 0.157 Uiso 0.20 1 calc PR . 5
N82B N 0.4123(13) 0.9386(9) 0.0032(7) 0.048(5) Uiso 0.20 1 d P H 5
H82K H 0.3748 0.9395 -0.0160 0.058 Uiso 0.20 1 calc PR H 5
H82L H 0.4093 0.9126 0.0215 0.058 Uiso 0.20 1 calc PR H 5

loop_
_atom_site_aniso_label
_atom_site_aniso_U_11
_atom_site_aniso_U_22
_atom_site_aniso_U_33
_atom_site_aniso_U_23
_atom_site_aniso_U_13
_atom_site_aniso_U_12
Pd1 0.02194(13) 0.03177(16) 0.02589(16) -0.00503(13) 0.00273(11) -0.00245(12)
As1 0.0432(2) 0.0289(2) 0.0291(2) -0.00539(18) 0.00698(18) -0.01253(18)
As2 0.0668(3) 0.0518(3) 0.0244(2) -0.0032(2) 0.0068(2) -0.0100(3)
As3 0.0393(2) 0.0458(3) 0.0315(2) -0.0051(2) -0.00727(18) -0.0123(2)
As4 0.0296(2) 0.0304(2) 0.0292(2) -0.00397(17) -0.00336(16) 0.00419(16)
As5 0.0291(2) 0.0328(2) 0.0281(2) 0.00638(17) -0.00303(16) -0.00969(17)
As6 0.0394(2) 0.0511(3) 0.0370(3) 0.0058(2) 0.01649(19) 0.0018(2)
As7 0.0435(2) 0.0308(2) 0.0328(2) 0.00055(18) 0.01069(19) 0.00894(18)
K11 0.0282(6) 0.0249(6) 0.0295(7) 0.000 0.0041(5) 0.000
N11 0.0373(19) 0.039(2) 0.030(2) -0.0012(16) 0.0007(15) -0.0021(16)
C11 0.049(3) 0.061(3) 0.027(2) -0.004(2) 0.005(2) -0.009(2)
C12 0.040(2) 0.056(3) 0.046(3) -0.018(2) 0.013(2) 0.001(2)
O12 0.0354(16) 0.0432(18) 0.0392(18) -0.0091(14) 0.0041(13) 0.0053(13)
C13 0.044(3) 0.054(3) 0.051(3) -0.005(2) 0.017(2) 0.020(2)
O20 0.0301(15) 0.0479(19) 0.0455(19) -0.0017(15) 0.0043(13) -0.0061(13)
C20 0.033(2) 0.062(3) 0.055(3) -0.007(3) 0.012(2) -0.015(2)
C21 0.033(2) 0.049(3) 0.052(3) -0.005(2) -0.004(2) -0.004(2)
C22 0.044(2) 0.042(3) 0.039(3) -0.008(2) -0.007(2) -0.002(2)
O26 0.063(2) 0.0269(16) 0.0423(19) 0.0037(14) -0.0082(15) -0.0011(14)
C26 0.073(3) 0.026(2) 0.057(3) -0.004(2) -0.008(3) 0.008(2)
C27 0.063(3) 0.036(3) 0.047(3) 0.010(2) -0.002(2) -0.004(2)
C28 0.056(3) 0.049(3) 0.035(3) 0.007(2) -0.006(2) 0.002(2)
K31 0.0301(6) 0.0268(6) 0.0314(7) 0.000 -0.0023(5) 0.000
C31 0.027(2) 0.065(3) 0.041(3) -0.004(2) -0.0070(18) -0.001(2)
N32 0.0286(18) 0.050(2) 0.040(2) 0.0040(18) 0.0013(15) 0.0038(16)
O32 0.0325(15) 0.0412(18) 0.048(2) 0.0107(15) -0.0009(13) 0.0051(13)
C32 0.030(2) 0.061(3) 0.057(3) 0.006(3) -0.004(2) 0.010(2)
C33 0.049(3) 0.053(3) 0.042(3) 0.014(2) -0.021(2) -0.003(2)
O34 0.0371(16) 0.051(2) 0.0344(18) 0.0111(15) -0.0015(13) -0.0033(14)
C34 0.040(2) 0.060(3) 0.036(3) 0.017(2) -0.010(2) -0.004(2)
C35 0.042(3) 0.070(4) 0.042(3) 0.015(3) 0.005(2) -0.001(2)
C36 0.032(2) 0.075(4) 0.052(3) 0.017(3) 0.004(2) -0.005(2)
C37 0.049(3) 0.067(4) 0.050(3) -0.007(3) 0.008(2) 0.017(3)
O38 0.068(2) 0.0306(18) 0.050(2) 0.0013(15) 0.0008(17) 0.0129(15)
C38 0.070(4) 0.050(3) 0.054(3) -0.012(3) -0.007(3) 0.029(3)
C39 0.102(4) 0.021(2) 0.056(3) 0.000(2) -0.002(3) 0.014(2)
K51 0.0442(5) 0.0372(5) 0.0267(5) 0.0021(4) 0.0007(4) -0.0040(4)
C51 0.060(3) 0.056(3) 0.050(3) -0.006(3) -0.017(3) -0.005(3)
N51 0.057(2) 0.040(2) 0.035(2) 0.0008(17) -0.0116(18) -0.0048(18)
C52 0.039(3) 0.053(3) 0.073(4) 0.004(3) -0.007(3) 0.000(2)
N52 0.055(2) 0.046(2) 0.0267(19) -0.0029(17) -0.0055(17) 0.0042(18)
O52 0.0400(17) 0.0436(19) 0.051(2) 0.0023(16) 0.0065(15) 0.0009(14)
C53 0.047(3) 0.047(3) 0.076(4) 0.000(3) 0.025(3) 0.000(2)
C54 0.062(3) 0.051(3) 0.051(3) 0.008(3) 0.028(3) -0.002(3)
O54 0.060(2) 0.0431(19) 0.0368(19) 0.0081(15) 0.0124(15) -0.0040(16)
C55 0.079(4) 0.054(3) 0.028(3) 0.011(2) 0.018(2) 0.020(3)
C56 0.077(4) 0.054(3) 0.023(2) 0.000(2) -0.002(2) 0.011(3)
C57 0.066(3) 0.074(4) 0.034(3) -0.011(3) -0.017(2) -0.008(3)
C58 0.071(3) 0.047(3) 0.045(3) -0.006(2) -0.007(3) -0.008(3)
O58 0.063(2) 0.046(2) 0.0357(19) -0.0041(15) -0.0073(16) -0.0076(17)
C59 0.078(4) 0.040(3) 0.053(3) -0.001(2) -0.012(3) -0.012(3)
C60 0.092(4) 0.041(3) 0.059(4) 0.011(3) -0.020(3) -0.020(3)
O60 0.067(2) 0.0336(18) 0.047(2) 0.0094(15) -0.0177(17) -0.0081(16)
C61 0.099(5) 0.049(3) 0.046(3) 0.015(3) -0.027(3) -0.004(3)
C62 0.083(4) 0.043(3) 0.055(3) 0.008(3) -0.037(3) 0.003(3)
C63 0.084(4) 0.080(4) 0.024(3) 0.003(3) -0.008(3) -0.008(3)
C64 0.072(4) 0.077(4) 0.033(3) -0.020(3) 0.004(3) -0.007(3)
O64 0.065(2) 0.052(2) 0.0301(18) -0.0079(15) 0.0038(15) -0.0030(17)
C65 0.081(4) 0.044(3) 0.035(3) -0.004(2) 0.024(3) 0.003(3)
C66 0.057(3) 0.056(3) 0.041(3) 0.002(2) 0.018(2) 0.003(2)
O66 0.0449(18) 0.056(2) 0.0305(17) -0.0020(15) 0.0081(14) 0.0001(15)
C67 0.048(3) 0.071(4) 0.050(3) -0.007(3) -0.006(2) 0.004(3)
C68 0.059(3) 0.065(4) 0.039(3) -0.006(3) -0.011(2) 0.013(3)

loop_
_atom_type_symbol
_atom_type_description
_atom_type_scat_dispersion_real
_atom_type_scat_dispersion_imag
_atom_type_scat_source
C C 0.0033 0.0016 'International Tables Vol C Tables 4.2.6.8 and 6.1.1.4'
H H 0.0000 0.0000 'International Tables Vol C Tables 4.2.6.8 and 6.1.1.4'
N N 0.0061 0.0033 'International Tables Vol C Tables 4.2.6.8 and 6.1.1.4'
O O 0.0106 0.0060 'International Tables Vol C Tables 4.2.6.8 and 6.1.1.4'
K K 0.2009 0.2494 'International Tables Vol C Tables 4.2.6.8 and 6.1.1.4'
As As 0.0499 2.0058 'International Tables Vol C Tables 4.2.6.8 and 6.1.1.4'
Pd Pd -0.9988 1.0072 'International Tables Vol C Tables 4.2.6.8 and 6.1.1.4'

loop_
_geom_angle_atom_site_label_1
_geom_angle_atom_site_label_2
_geom_angle_atom_site_label_3
_geom_angle
_geom_angle_site_symmetry_1
_geom_angle_site_symmetry_3
As5 Pd1 As7 77.166(17) 2 2
As5 Pd1 As4 101.999(18) 2 .
As7 Pd1 As4 173.667(18) 2 .
As5 Pd1 As1 172.439(18) 2 .
As7 Pd1 As1 102.761(19) 2 .
As4 Pd1 As1 77.222(16) . .
As5 Pd1 Pd1 84.627(14) 2 2
As7 Pd1 Pd1 85.436(15) 2 2
As4 Pd1 Pd1 88.237(14) . 2
As1 Pd1 Pd1 87.828(15) . 2
As7 As1 As3 103.59(2) . .
As7 As1 Pd1 91.838(19) . .
As3 As1 Pd1 99.54(2) . .
As3 As2 As6 98.29(2) . .
As2 As3 As4 107.33(2) . .
As2 As3 As1 107.57(3) . .
As4 As3 As1 78.754(19) . .
As5 As4 As3 104.47(2) . .
As5 As4 Pd1 91.382(18) . .
As3 As4 Pd1 100.00(2) . .
As4 As5 As6 103.26(2) . .
As4 As5 Pd1 95.744(18) . 2
As6 As5 Pd1 99.30(2) . 2
As2 As6 As5 108.10(2) . .
As2 As6 As7 107.38(2) . .
As5 As6 As7 78.282(19) . .
As1 As7 As6 103.66(2) . .
As1 As7 Pd1 94.894(18) . 2
As6 As7 Pd1 99.10(2) . 2
O12 K11 O12 143.31(14) . 2_655
O12 K11 O26 105.86(10) . 2_655
O12 K11 O26 105.17(10) 2_655 2_655
O12 K11 O26 105.17(10) . .
O12 K11 O26 105.86(10) 2_655 .
O26 K11 O26 63.61(13) 2_655 .
O12 K11 O20 99.74(9) . .
O12 K11 O20 61.64(9) 2_655 .
O26 K11 O20 146.66(10) 2_655 .
O26 K11 O20 89.47(9) . .
O12 K11 O20 61.64(9) . 2_655
O12 K11 O20 99.74(9) 2_655 2_655
O26 K11 O20 89.47(9) 2_655 2_655
O26 K11 O20 146.66(10) . 2_655
O20 K11 O20 121.84(14) . 2_655
O12 K11 N11 61.88(9) . .
O12 K11 N11 119.77(9) 2_655 .
O26 K11 N11 114.96(10) 2_655 .
O26 K11 N11 60.66(10) . .
O20 K11 N11 60.02(9) . .
O20 K11 N11 122.58(9) 2_655 .
O12 K11 N11 119.77(9) . 2_655
O12 K11 N11 61.88(9) 2_655 2_655
O26 K11 N11 60.66(10) 2_655 2_655
O26 K11 N11 114.96(10) . 2_655
O20 K11 N11 122.58(9) . 2_655
O20 K11 N11 60.02(9) 2_655 2_655
N11 K11 N11 175.42(14) . 2_655
C22 N11 C11 110.5(4) . .
C22 N11 C28 110.3(4) . .
C11 N11 C28 110.4(4) . .
C22 N11 K11 109.8(3) . .
C11 N11 K11 106.4(3) . .
C28 N11 K11 109.4(3) . .
N11 C11 C12 113.1(4) . .
N11 C11 H11A 109.0 . .
C12 C11 H11A 109.0 . .
N11 C11 H11B 109.0 . .
C12 C11 H11B 109.0 . .
H11A C11 H11B 107.8 . .
O12 C12 C11 109.7(4) . .
O12 C12 H12A 109.7 . .
C11 C12 H12A 109.7 . .
O12 C12 H12B 109.7 . .
C11 C12 H12B 109.7 . .
H12A C12 H12B 108.2 . .
C12 O12 C13 111.6(4) . .
C12 O12 K11 113.7(2) . .
C13 O12 K11 111.9(2) . .
O12 C13 C20 109.8(4) . 2_655
O12 C13 H13A 109.7 . .
C20 C13 H13A 109.7 2_655 .
O12 C13 H13B 109.7 . .
C20 C13 H13B 109.7 2_655 .
H13A C13 H13B 108.2 . .
C21 O20 C20 110.9(3) . .
C21 O20 K11 119.3(2) . .
C20 O20 K11 113.0(3) . .
O20 C20 C13 110.0(4) . 2_655
O20 C20 H20A 109.7 . .
C13 C20 H20A 109.7 2_655 .
O20 C20 H20B 109.7 . .
C13 C20 H20B 109.7 2_655 .
H20A C20 H20B 108.2 . .
O20 C21 C22 109.8(4) . .
O20 C21 H21A 109.7 . .
C22 C21 H21A 109.7 . .
O20 C21 H21B 109.7 . .
C22 C21 H21B 109.7 . .
H21A C21 H21B 108.2 . .
N11 C22 C21 113.6(4) . .
N11 C22 H22A 108.8 . .
C21 C22 H22A 108.8 . .
N11 C22 H22B 108.8 . .
C21 C22 H22B 108.8 . .
H22A C22 H22B 107.7 . .
C27 O26 C26 113.8(4) . .
C27 O26 K11 111.8(3) . .
C26 O26 K11 110.5(3) . .
O26 C26 C26 112.8(4) . 2_655
O26 C26 H26A 109.0 . .
C26 C26 H26A 109.0 2_655 .
O26 C26 H26B 109.0 . .
C26 C26 H26B 109.0 2_655 .
H26A C26 H26B 107.8 . .
O26 C27 C28 107.5(4) . .
O26 C27 H27A 110.2 . .
C28 C27 H27A 110.2 . .
O26 C27 H27B 110.2 . .
C28 C27 H27B 110.2 . .
H27A C27 H27B 108.5 . .
N11 C28 C27 113.5(4) . .
N11 C28 H28A 108.9 . .
C27 C28 H28A 108.9 . .
N11 C28 H28B 108.9 . .
C27 C28 H28B 108.9 . .
H28A C28 H28B 107.7 . .
O38 K31 O38 61.54(15) . 2_655
O38 K31 O32 98.54(10) . 2_655
O38 K31 O32 121.95(10) 2_655 2_655
O38 K31 O32 121.95(10) . .
O38 K31 O32 98.54(10) 2_655 .
O32 K31 O32 133.54(14) 2_655 .
O38 K31 O34 139.73(10) . 2_655
O38 K31 O34 99.06(10) 2_655 2_655
O32 K31 O34 60.19(8) 2_655 2_655
O32 K31 O34 94.28(9) . 2_655
O38 K31 O34 99.06(10) . .
O38 K31 O34 139.73(10) 2_655 .
O32 K31 O34 94.28(9) 2_655 .
O32 K31 O34 60.19(8) . .
O34 K31 O34 115.22(14) 2_655 .
O38 K31 N32 59.97(11) . .
O38 K31 N32 120.87(11) 2_655 .
O32 K31 N32 60.86(10) 2_655 .
O32 K31 N32 118.76(10) . .
O34 K31 N32 119.97(10) 2_655 .
O34 K31 N32 59.51(9) . .
O38 K31 N32 120.87(11) . 2_655
O38 K31 N32 59.97(11) 2_655 2_655
O32 K31 N32 118.76(10) 2_655 2_655
O32 K31 N32 60.86(10) . 2_655
O34 K31 N32 59.51(9) 2_655 2_655
O34 K31 N32 119.97(10) . 2_655
N32 K31 N32 179.16(16) . 2_655
N32 C31 C32 113.4(4) 2_655 .
N32 C31 H31A 108.9 2_655 .
C32 C31 H31A 108.9 . .
N32 C31 H31B 108.9 2_655 .
C32 C31 H31B 108.9 . .
H31A C31 H31B 107.7 . .
C37 N32 C36 109.1(4) . .
C37 N32 C31 109.9(4) . 2_655
C36 N32 C31 110.3(4) . 2_655
C37 N32 K31 108.9(3) . .
C36 N32 K31 111.2(2) . .
C31 N32 K31 107.4(3) 2_655 .
C33 O32 C32 109.8(3) . .
C33 O32 K31 114.0(2) . .
C32 O32 K31 116.9(3) . .
O32 C32 C31 109.7(4) . .
O32 C32 H32A 109.7 . .
C31 C32 H32A 109.7 . .
O32 C32 H32B 109.7 . .
C31 C32 H32B 109.7 . .
H32A C32 H32B 108.2 . .
O32 C33 C34 109.1(4) . .
O32 C33 H33A 109.9 . .
C34 C33 H33A 109.9 . .
O32 C33 H33B 109.9 . .
C34 C33 H33B 109.9 . .
H33A C33 H33B 108.3 . .
C34 O34 C35 111.0(4) . .
C34 O34 K31 113.3(2) . .
C35 O34 K31 116.5(3) . .
O34 C34 C33 110.1(4) . .
O34 C34 H34A 109.6 . .
C33 C34 H34A 109.6 . .
O34 C34 H34B 109.6 . .
C33 C34 H34B 109.6 . .
H34A C34 H34B 108.2 . .
O34 C35 C36 109.4(4) . .
O34 C35 H35A 109.8 . .
C36 C35 H35A 109.8 . .
O34 C35 H35B 109.8 . .
C36 C35 H35B 109.8 . .
H35A C35 H35B 108.2 . .
N32 C36 C35 113.2(4) . .
N32 C36 H36A 108.9 . .
C35 C36 H36A 108.9 . .
N32 C36 H36B 108.9 . .
C35 C36 H36B 108.9 . .
H36A C36 H36B 107.7 . .
N32 C37 C38 114.5(4) . .
N32 C37 H37A 108.6 . .
C38 C37 H37A 108.6 . .
N32 C37 H37B 108.6 . .
C38 C37 H37B 108.6 . .
H37A C37 H37B 107.6 . .
C38 O38 C39 112.0(4) . .
C38 O38 K31 119.5(3) . .
C39 O38 K31 112.6(3) . .
O38 C38 C37 109.6(4) . .
O38 C38 H38A 109.7 . .
C37 C38 H38A 109.7 . .
O38 C38 H38B 109.7 . .
C37 C38 H38B 109.7 . .
H38A C38 H38B 108.2 . .
O38 C39 C39 109.8(4) . 2_655
O38 C39 H39A 109.7 . .
C39 C39 H39A 109.7 2_655 .
O38 C39 H39B 109.7 . .
C39 C39 H39B 109.7 2_655 .
H39A C39 H39B 108.2 . .
O54 K51 O60 118.27(11) . .
O54 K51 O66 97.38(10) . .
O60 K51 O66 138.59(10) . .
O54 K51 O64 138.53(10) . .
O60 K51 O64 98.52(11) . .
O66 K51 O64 60.11(10) . .
O54 K51 O52 59.84(10) . .
O60 K51 O52 97.07(10) . .
O66 K51 O52 119.99(10) . .
O64 K51 O52 99.47(10) . .
O54 K51 O58 97.30(10) . .
O60 K51 O58 59.67(10) . .
O66 K51 O58 97.67(10) . .
O64 K51 O58 118.64(10) . .
O52 K51 O58 136.70(10) . .
O54 K51 N51 119.35(11) . .
O60 K51 N51 61.15(10) . .
O66 K51 N51 120.19(11) . .
O64 K51 N51 61.26(11) . .
O52 K51 N51 60.32(10) . .
O58 K51 N51 119.84(10) . .
O54 K51 N52 60.54(11) . .
O60 K51 N52 118.58(10) . .
O66 K51 N52 60.15(10) . .
O64 K51 N52 119.06(11) . .
O52 K51 N52 119.63(11) . .
O58 K51 N52 59.94(10) . .
N51 K51 N52 179.66(12) . .
N51 C51 C52 114.0(4) . .
N51 C51 H51A 108.7 . .
C52 C51 H51A 108.7 . .
N51 C51 H51B 108.7 . .
C52 C51 H51B 108.7 . .
H51A C51 H51B 107.6 . .
C51 N51 C62 109.5(4) . .
C51 N51 C63 110.0(4) . .
C62 N51 C63 110.2(4) . .
C51 N51 K51 110.3(3) . .
C62 N51 K51 108.9(3) . .
C63 N51 K51 107.9(3) . .
O52 C52 C51 109.5(4) . .
O52 C52 H52A 109.8 . .
C51 C52 H52A 109.8 . .
O52 C52 H52B 109.8 . .
C51 C52 H52B 109.8 . .
H52A C52 H52B 108.2 . .
C68 N52 C57 109.7(4) . .
C68 N52 C56 111.0(4) . .
C57 N52 C56 110.1(4) . .
C68 N52 K51 108.8(3) . .
C57 N52 K51 109.4(3) . .
C56 N52 K51 107.9(3) . .
C52 O52 C53 111.2(4) . .
C52 O52 K51 115.6(3) . .
C53 O52 K51 110.5(3) . .
O52 C53 C54 109.5(4) . .
O52 C53 H53A 109.8 . .
C54 C53 H53A 109.8 . .
O52 C53 H53B 109.8 . .
C54 C53 H53B 109.8 . .
H53A C53 H53B 108.2 . .
O54 C54 C53 110.0(4) . .
O54 C54 H54A 109.7 . .
C53 C54 H54A 109.7 . .
O54 C54 H54B 109.7 . .
C53 C54 H54B 109.7 . .
H54A C54 H54B 108.2 . .
C55 O54 C54 112.6(4) . .
C55 O54 K51 120.6(3) . .
C54 O54 K51 118.3(3) . .
O54 C55 C56 109.2(4) . .
O54 C55 H55A 109.8 . .
C56 C55 H55A 109.8 . .
O54 C55 H55B 109.8 . .
C56 C55 H55B 109.8 . .
H55A C55 H55B 108.3 . .
N52 C56 C55 114.9(4) . .
N52 C56 H56A 108.5 . .
C55 C56 H56A 108.5 . .
N52 C56 H56B 108.5 . .
C55 C56 H56B 108.5 . .
H56A C56 H56B 107.5 . .
N52 C57 C58 114.5(4) . .
N52 C57 H57A 108.6 . .
C58 C57 H57A 108.6 . .
N52 C57 H57B 108.6 . .
C58 C57 H57B 108.6 . .
H57A C57 H57B 107.6 . .
O58 C58 C57 109.1(4) . .
O58 C58 H58A 109.9 . .
C57 C58 H58A 109.9 . .
O58 C58 H58B 109.9 . .
C57 C58 H58B 109.9 . .
H58A C58 H58B 108.3 . .
C59 O58 C58 111.7(4) . .
C59 O58 K51 110.3(3) . .
C58 O58 K51 116.9(3) . .
O58 C59 C60 109.4(5) . .
O58 C59 H59A 109.8 . .
C60 C59 H59A 109.8 . .
O58 C59 H59B 109.8 . .
C60 C59 H59B 109.8 . .
H59A C59 H59B 108.2 . .
O60 C60 C59 109.5(4) . .
O60 C60 H60A 109.8 . .
C59 C60 H60A 109.8 . .
O60 C60 H60B 109.8 . .
C59 C60 H60B 109.8 . .
H60A C60 H60B 108.2 . .
C60 O60 C61 111.3(4) . .
C60 O60 K51 118.3(3) . .
C61 O60 K51 116.5(3) . .
O60 C61 C62 108.9(4) . .
O60 C61 H61A 109.9 . .
C62 C61 H61A 109.9 . .
O60 C61 H61B 109.9 . .
C62 C61 H61B 109.9 . .
H61A C61 H61B 108.3 . .
N51 C62 C61 113.1(5) . .
N51 C62 H62A 109.0 . .
C61 C62 H62A 109.0 . .
N51 C62 H62B 109.0 . .
C61 C62 H62B 109.0 . .
H62A C62 H62B 107.8 . .
C64 C63 N51 114.1(4) . .
C64 C63 H63A 108.7 . .
N51 C63 H63A 108.7 . .
C64 C63 H63B 108.7 . .
N51 C63 H63B 108.7 . .
H63A C63 H63B 107.6 . .
O64 C64 C63 109.7(4) . .
O64 C64 H64A 109.7 . .
C63 C64 H64A 109.7 . .
O64 C64 H64B 109.7 . .
C63 C64 H64B 109.7 . .
H64A C64 H64B 108.2 . .
C64 O64 C65 110.3(4) . .
C64 O64 K51 114.1(3) . .
C65 O64 K51 114.0(3) . .
O64 C65 C66 110.0(4) . .
O64 C65 H65A 109.7 . .
C66 C65 H65A 109.7 . .
O64 C65 H65B 109.7 . .
C66 C65 H65B 109.7 . .
H65A C65 H65B 108.2 . .
O66 C66 C65 110.1(4) . .
O66 C66 H66A 109.6 . .
C65 C66 H66A 109.6 . .
O66 C66 H66B 109.6 . .
C65 C66 H66B 109.6 . .
H66A C66 H66B 108.1 . .
C67 O66 C66 111.6(4) . .
C67 O66 K51 119.8(3) . .
C66 O66 K51 115.4(3) . .
O66 C67 C68 108.9(4) . .
O66 C67 H67A 109.9 . .
C68 C67 H67A 109.9 . .
O66 C67 H67B 109.9 . .
C68 C67 H67B 109.9 . .
H67A C67 H67B 108.3 . .
N52 C68 C67 115.6(4) . .
N52 C68 H68A 108.4 . .
C67 C68 H68A 108.4 . .
N52 C68 H68B 108.4 . .
C67 C68 H68B 108.4 . .
H68A C68 H68B 107.5 . .
C71 N71 H71A 120.0 . .
C71 N71 H71B 120.0 . .
H71A N71 H71B 120.0 . .
N71 C71 C72 107.1(13) . .
N71 C71 H71C 110.3 . .
C72 C71 H71C 110.3 . .
N71 C71 H71D 110.3 . .
C72 C71 H71D 110.3 . .
H71C C71 H71D 108.5 . .
N72A N72 C72 37(2) . .
N72A N72 H72A 120.0 . .
C72 N72 H72A 83.3 . .
N72A N72 H72B 120.0 . .
C72 N72 H72B 156.2 . .
H72A N72 H72B 120.0 . .
N72 C72 C71 129.0(15) . .
N72 C72 H72C 105.0 . .
C71 C72 H72C 105.0 . .
N72 C72 H72D 105.0 . .
C71 C72 H72D 105.0 . .
H72C C72 H72D 105.9 . .
H71E N71A H71F 120.0 . .
N72A C72A H72E 111.4 . .
N72A C72A H72F 111.4 . .
H72E C72A H72F 109.3 . .
N72 N72A C72A 129(3) . .
N72 N72A H72G 120.0 . .
C72A N72A H72G 11.0 . .
N72 N72A H72H 120.0 . .
C72A N72A H72H 110.7 . .
H72G N72A H72H 120.0 . .
C75 N75 H75A 120.0 . .
C75 N75 H75B 120.0 . .
H75A N75 H75B 120.0 . .
C76 C75 N75 143(4) . .
C76 C75 N76 55(3) . .
N75 C75 N76 158(3) . .
C76 C75 H75C 101.2 . .
N75 C75 H75C 101.2 . .
N76 C75 H75C 82.7 . .
C76 C75 H75D 101.2 . .
N75 C75 H75D 101.2 . .
N76 C75 H75D 57.0 . .
H75C C75 H75D 104.5 . .
C75 C76 N76 87(3) . .
C75 C76 H76A 114.2 . .
N76 C76 H76A 114.2 . .
C75 C76 H76B 114.2 . .
N76 C76 H76B 114.2 . .
H76A C76 H76B 111.3 . .
C76 N76 C75 38.5(17) . .
C76 N76 H76C 120.0 . .
C75 N76 H76C 81.5 . .
C76 N76 H76D 120.0 . .
C75 N76 H76D 158.5 . .
H76C N76 H76D 120.0 . .
H76G N76A H76H 120.0 . .
C77 N77 H77A 120.0 . .
C77 N77 H77B 120.0 . .
H77A N77 H77B 120.0 . .
C78 C77 N77 157(4) . .
C78 C77 H77C 97.0 . .
N77 C77 H77C 97.0 . .
C78 C77 H77D 97.0 . .
N77 C77 H77D 97.0 . .
H77C C77 H77D 103.5 . .
C77 C78 N78 158(4) . .
C77 C78 H78A 96.9 . .
N78 C78 H78A 96.9 . .
C77 C78 H78B 96.9 . .
N78 C78 H78B 96.9 . .
H78A C78 H78B 103.5 . .
C78 N78 H78C 120.0 . .
C78 N78 H78D 120.0 . .
H78C N78 H78D 120.0 . .
H78G N78A H78H 120.0 . .
N81 C81 C81 115(2) . 5_675
N81 C81 H81A 108.6 . .
C81 C81 H81A 108.6 5_675 .
N81 C81 H81B 108.6 . .
C81 C81 H81B 108.6 5_675 .
H81A C81 H81B 107.6 . .
C81 N81 H81C 120.0 . .
C81 N81 H81D 120.0 . .
H81C N81 H81D 120.0 . .
C81A N81A H81G 120.0 5_675 .
C81A N81A H81H 120.0 5_675 .
H81G N81A H81H 120.0 . .
N82 C82 C82 108(4) 5_675 5_675
N82 C82 H82A 110.2 5_675 .
C82 C82 H82A 110.2 5_675 .
N82 C82 H82B 110.2 5_675 .
C82 C82 H82B 110.2 5_675 .
H82A C82 H82B 108.5 . .
C82 N82 H82C 120.0 5_675 .
C82 N82 H82D 120.0 5_675 .
H82C N82 H82D 120.0 . .
H82G N82A H82H 120.0 . .
H82K N82B H82L 120.0 . .

loop_
_geom_bond_atom_site_label_1
_geom_bond_atom_site_label_2
_geom_bond_distance
_geom_bond_site_symmetry_2
Pd1 As5 2.4718(5) 2
Pd1 As7 2.4752(5) 2
Pd1 As4 2.4779(5) .
Pd1 As1 2.4831(5) .
Pd1 Pd1 2.7144(6) 2
As1 As7 2.4235(7) .
As1 As3 2.4455(7) .
As2 As3 2.3616(7) .
As2 As6 2.3661(8) .
As3 As4 2.4343(6) .
As4 As5 2.4070(6) .
As5 As6 2.4418(7) .
As5 Pd1 2.4718(5) 2
As6 As7 2.4458(6) .
As7 Pd1 2.4752(5) 2
K11 O12 2.806(3) .
K11 O12 2.806(3) 2_655
K11 O26 2.807(3) 2_655
K11 O26 2.807(3) .
K11 O20 2.815(3) .
K11 O20 2.815(3) 2_655
K11 N11 2.999(4) .
K11 N11 2.999(4) 2_655
N11 C22 1.467(6) .
N11 C11 1.468(6) .
N11 C28 1.479(6) .
C11 C12 1.512(7) .
C11 H11A 0.9900 .
C11 H11B 0.9900 .
C12 O12 1.397(6) .
C12 H12A 0.9900 .
C12 H12B 0.9900 .
O12 C13 1.436(5) .
C13 C20 1.478(7) 2_655
C13 H13A 0.9900 .
C13 H13B 0.9900 .
O20 C21 1.417(6) .
O20 C20 1.437(5) .
C20 C13 1.478(7) 2_655
C20 H20A 0.9900 .
C20 H20B 0.9900 .
C21 C22 1.502(7) .
C21 H21A 0.9900 .
C21 H21B 0.9900 .
C22 H22A 0.9900 .
C22 H22B 0.9900 .
O26 C27 1.421(6) .
O26 C26 1.443(6) .
C26 C26 1.461(10) 2_655
C26 H26A 0.9900 .
C26 H26B 0.9900 .
C27 C28 1.509(7) .
C27 H27A 0.9900 .
C27 H27B 0.9900 .
C28 H28A 0.9900 .
C28 H28B 0.9900 .
K31 O38 2.803(3) .
K31 O38 2.803(3) 2_655
K31 O32 2.814(3) 2_655
K31 O32 2.814(3) .
K31 O34 2.867(3) 2_655
K31 O34 2.867(3) .
K31 N32 3.031(3) .
K31 N32 3.031(3) 2_655
C31 N32 1.476(6) 2_655
C31 C32 1.495(7) .
C31 H31A 0.9900 .
C31 H31B 0.9900 .
N32 C37 1.470(6) .
N32 C36 1.472(6) .
N32 C31 1.476(6) 2_655
O32 C33 1.421(5) .
O32 C32 1.435(5) .
C32 H32A 0.9900 .
C32 H32B 0.9900 .
C33 C34 1.489(7) .
C33 H33A 0.9900 .
C33 H33B 0.9900 .
O34 C34 1.417(5) .
O34 C35 1.422(6) .
C34 H34A 0.9900 .
C34 H34B 0.9900 .
C35 C36 1.511(7) .
C35 H35A 0.9900 .
C35 H35B 0.9900 .
C36 H36A 0.9900 .
C36 H36B 0.9900 .
C37 C38 1.499(8) .
C37 H37A 0.9900 .
C37 H37B 0.9900 .
O38 C38 1.410(6) .
O38 C39 1.433(6) .
C38 H38A 0.9900 .
C38 H38B 0.9900 .
C39 C39 1.475(12) 2_655
C39 H39A 0.9900 .
C39 H39B 0.9900 .
K51 O54 2.779(3) .
K51 O60 2.782(3) .
K51 O66 2.832(3) .
K51 O64 2.846(3) .
K51 O52 2.901(3) .
K51 O58 2.914(3) .
K51 N51 2.982(4) .
K51 N52 3.002(4) .
C51 N51 1.470(6) .
C51 C52 1.510(7) .
C51 H51A 0.9900 .
C51 H51B 0.9900 .
N51 C62 1.470(6) .
N51 C63 1.482(7) .
C52 O52 1.414(6) .
C52 H52A 0.9900 .
C52 H52B 0.9900 .
N52 C68 1.458(6) .
N52 C57 1.459(6) .
N52 C56 1.459(6) .
O52 C53 1.431(6) .
C53 C54 1.481(8) .
C53 H53A 0.9900 .
C53 H53B 0.9900 .
C54 O54 1.424(6) .
C54 H54A 0.9900 .
C54 H54B 0.9900 .
O54 C55 1.419(6) .
C55 C56 1.505(8) .
C55 H55A 0.9900 .
C55 H55B 0.9900 .
C56 H56A 0.9900 .
C56 H56B 0.9900 .
C57 C58 1.508(8) .
C57 H57A 0.9900 .
C57 H57B 0.9900 .
C58 O58 1.424(6) .
C58 H58A 0.9900 .
C58 H58B 0.9900 .
O58 C59 1.418(6) .
C59 C60 1.490(7) .
C59 H59A 0.9900 .
C59 H59B 0.9900 .
C60 O60 1.428(6) .
C60 H60A 0.9900 .
C60 H60B 0.9900 .
O60 C61 1.430(6) .
C61 C62 1.505(7) .
C61 H61A 0.9900 .
C61 H61B 0.9900 .
C62 H62A 0.9900 .
C62 H62B 0.9900 .
C63 C64 1.476(8) .
C63 H63A 0.9900 .
C63 H63B 0.9900 .
C64 O64 1.419(6) .
C64 H64A 0.9900 .
C64 H64B 0.9900 .
O64 C65 1.431(6) .
C65 C66 1.481(7) .
C65 H65A 0.9900 .
C65 H65B 0.9900 .
C66 O66 1.435(5) .
C66 H66A 0.9900 .
C66 H66B 0.9900 .
O66 C67 1.419(6) .
C67 C68 1.504(7) .
C67 H67A 0.9900 .
C67 H67B 0.9900 .
C68 H68A 0.9900 .
C68 H68B 0.9900 .
N71 C71 1.363(14) .
N71 H71A 0.8800 .
N71 H71B 0.8800 .
C71 C72 1.549(19) .
C71 H71C 0.9900 .
C71 H71D 0.9900 .
N72 N72A 0.72(2) .
N72 C72 1.388(19) .
N72 H72A 0.8800 .
N72 H72B 0.8800 .
C72 H72C 0.9900 .
C72 H72D 0.9900 .
N71A H71E 0.8800 .
N71A H71F 0.8800 .
C72A N72A 1.54(4) .
C72A H72E 0.9900 .
C72A H72F 0.9900 .
N72A H72G 0.8800 .
N72A H72H 0.8800 .
N75 C75 1.44(3) .
N75 H75A 0.8800 .
N75 H75B 0.8800 .
C75 C76 1.20(4) .
C75 N76 1.92(4) .
C75 H75C 0.9900 .
C75 H75D 0.9900 .
C76 N76 1.57(4) .
C76 H76A 0.9900 .
C76 H76B 0.9900 .
N76 H76C 0.8800 .
N76 H76D 0.8800 .
N76A H76G 0.8800 .
N76A H76H 0.8800 .
N77 C77 1.50(4) .
N77 H77A 0.8800 .
N77 H77B 0.8800 .
C77 C78 1.25(4) .
C77 H77C 0.9900 .
C77 H77D 0.9900 .
C78 N78 1.89(4) .
C78 H78A 0.9900 .
C78 H78B 0.9900 .
N78 H78C 0.8800 .
N78 H78D 0.8800 .
N78A H78G 0.8800 .
N78A H78H 0.8800 .
C81 N81 1.51(3) .
C81 C81 1.60(5) 5_675
C81 H81A 0.9900 .
C81 H81B 0.9900 .
N81 H81C 0.8800 .
N81 H81D 0.8800 .
N81A C81A 1.31(4) 5_675
N81A H81G 0.8800 .
N81A H81H 0.8800 .
C82 N82 1.19(5) 5_675
C82 C82 1.32(4) 5_675
C82 H82A 0.9900 .
C82 H82B 0.9900 .
N82 C82 1.19(5) 5_675
N82 H82C 0.8800 .
N82 H82D 0.8800 .
N82A H82G 0.8800 .
N82A H82H 0.8800 .
N82B H82K 0.8800 .
N82B H82L 0.8800 .

loop_
_geom_hbond_atom_site_label_D
_geom_hbond_atom_site_label_H
_geom_hbond_atom_site_label_A
_geom_hbond_distance_DH
_geom_hbond_distance_HA
_geom_hbond_distance_DA
_geom_hbond_angle_DHA
_geom_hbond_site_symmetry_A
N71A H71E O38 0.88 2.64 3.36(2) 139.6 .
N72A H72G N71A 0.88 2.57 3.14(3) 123.3 .
N81 H81C N72 0.88 1.97 2.52(2) 119.2 1_565
N81A H81H O60 0.88 2.30 3.16(4) 166.1 1_565
